data_4061592
_journal_name_full Organometallics
_journal_paper_doi 10.1021/om050403d
_journal_year 2005
_chemical_formula_sum 'C204 H180 Fe4 N8 P8'
_chemical_formula_weight 3214.72
_space_group_IT_number 14
_symmetry_cell_setting monoclinic
_symmetry_space_group_name_Hall '-P 2yab'
_symmetry_space_group_name_H-M 'P 1 21/a 1'
_cell_angle_alpha 90.00
_cell_angle_beta 91.0230(10)
_cell_angle_gamma 90.00
_cell_formula_units_Z 4
_cell_length_a 21.6066(2)
_cell_length_b 29.4422(2)
_cell_length_c 31.0882(3)
_cell_measurement_temperature 293(2)
_cell_volume 19773.5(3)
_diffrn_ambient_temperature 293(2)
_exptl_crystal_density_diffrn 1.080
_cod_depositor_comments
;
The following automatic conversions were performed:
'_symmetry_cell_setting' value 'Monoclinic' changed to 'monoclinic'
according to '/home/saulius/struct/CIF-dictionaries/cif_core.dic'
dictionary named 'cif_core.dic' version 2.4.1 from 2010-06-29.

Automatic conversion script
Id: cif_fix_enum 1527 2010-12-29 10:47:43Z saulius 
;
_cod_original_sg_symbol_H-M 'P 21/a'
_cod_database_code 4061592

loop_
_symmetry_equiv_pos_as_xyz
'x, y, z'
'-x+1/2, y+1/2, -z'
'-x, -y, -z'
'x-1/2, -y-1/2, z'

loop_
_atom_site_label
_atom_site_type_symbol
_atom_site_fract_x
_atom_site_fract_y
_atom_site_fract_z
_atom_site_U_iso_or_equiv
_atom_site_adp_type
_atom_site_occupancy
_atom_site_symmetry_multiplicity
_atom_site_calc_flag
_atom_site_refinement_flags
_atom_site_disorder_assembly
_atom_site_disorder_group
Fe1 Fe 0.05219(4) 0.12490(3) 0.72826(3) 0.0162(2) Uani 1 1 d . . .
Fe2 Fe 0.02734(5) 0.37343(3) 1.02570(3) 0.0174(2) Uani 1 1 d . . .
Fe3 Fe 0.53982(5) 0.12141(3) 0.52441(3) 0.0179(2) Uani 1 1 d . . .
Fe4 Fe 0.53024(5) 0.37773(3) 0.23262(3) 0.0177(2) Uani 1 1 d . . .
P1 P 0.13150(8) 0.16892(6) 0.71388(6) 0.0185(4) Uani 1 1 d . . .
P2 P -0.00237(8) 0.17401(6) 0.69044(6) 0.0185(4) Uani 1 1 d . . .
P3 P 0.07709(8) 0.32381(6) 1.06610(6) 0.0192(4) Uani 1 1 d . . .
P4 P -0.05578(8) 0.33380(5) 1.04173(6) 0.0171(4) Uani 1 1 d . . .
P5 P 0.62397(9) 0.16075(6) 0.54039(6) 0.0206(4) Uani 1 1 d . . .
P6 P 0.49182(9) 0.17187(6) 0.56388(6) 0.0192(4) Uani 1 1 d . . .
P7 P 0.58228(9) 0.32836(6) 0.19433(6) 0.0231(4) Uani 1 1 d . . .
P8 P 0.44937(9) 0.33409(6) 0.21774(6) 0.0197(4) Uani 1 1 d . . .
N1 N 0.3375(6) 0.0542(4) 0.2396(4) 0.120(5) Uani 1 1 d . . .
N2 N 0.2303(5) -0.0731(4) 0.2414(4) 0.084(4) Uani 1 1 d . . .
N3 N 0.2693(5) 0.0947(4) 0.4963(4) 0.102(4) Uani 1 1 d . . .
N4 N 0.1550(5) -0.0324(3) 0.4941(3) 0.077(3) Uani 1 1 d . . .
N5 N 0.8673(6) 0.0653(4) 0.0005(4) 0.115(5) Uani 1 1 d . . .
N6 N 0.7361(5) -0.0421(3) -0.0400(3) 0.072(3) Uani 1 1 d . . .
N7 N 0.7529(4) 0.0422(3) 0.2498(3) 0.063(2) Uani 1 1 d . . .
N8 N 0.6010(4) -0.0523(3) 0.2110(3) 0.057(2) Uani 1 1 d . . .
C1 C 0.0208(3) 0.0705(2) 0.7674(2) 0.0231(16) Uani 1 1 d . . .
C2 C -0.0057(3) 0.0669(2) 0.7253(2) 0.0224(16) Uani 1 1 d . . .
C3 C 0.0435(4) 0.0611(2) 0.6959(2) 0.0252(17) Uani 1 1 d . . .
C4 C 0.0989(3) 0.0611(2) 0.7201(2) 0.0238(16) Uani 1 1 d . . .
C5 C 0.0863(3) 0.0684(2) 0.7644(2) 0.0221(16) Uani 1 1 d . . .
C6 C -0.0149(4) 0.0737(3) 0.8092(3) 0.040(2) Uani 1 1 d . . .
C7 C -0.0730(4) 0.0603(3) 0.7144(3) 0.038(2) Uani 1 1 d . . .
C8 C 0.0343(4) 0.0478(2) 0.6491(3) 0.036(2) Uani 1 1 d . . .
C9 C 0.1633(4) 0.0481(3) 0.7045(3) 0.036(2) Uani 1 1 d . . .
C10 C 0.1329(4) 0.0693(3) 0.8013(3) 0.0329(19) Uani 1 1 d . . .
C11 C 0.1013(3) 0.2273(2) 0.7106(2) 0.0240(16) Uani 1 1 d . . .
C12 C 0.0457(3) 0.2249(2) 0.6787(2) 0.0211(15) Uani 1 1 d . . .
C13 C 0.1716(3) 0.1648(2) 0.6627(2) 0.0224(16) Uani 1 1 d . . .
C14 C 0.1553(4) 0.1328(2) 0.6322(2) 0.0280(17) Uani 1 1 d . . .
C15 C 0.1861(4) 0.1310(3) 0.5926(3) 0.037(2) Uani 1 1 d . . .
C16 C 0.2332(4) 0.1618(3) 0.5831(3) 0.038(2) Uani 1 1 d . . .
C17 C 0.2493(4) 0.1947(3) 0.6141(3) 0.037(2) Uani 1 1 d . . .
C18 C 0.2190(3) 0.1963(3) 0.6531(3) 0.0297(18) Uani 1 1 d . . .
C19 C 0.1947(3) 0.1711(2) 0.7533(2) 0.0224(16) Uani 1 1 d . . .
C20 C 0.2480(4) 0.1458(2) 0.7475(2) 0.0270(17) Uani 1 1 d . . .
C21 C 0.2942(4) 0.1424(3) 0.7796(3) 0.0316(18) Uani 1 1 d . . .
C22 C 0.2867(4) 0.1658(3) 0.8200(3) 0.038(2) Uani 1 1 d . . .
C23 C 0.2332(4) 0.1918(3) 0.8249(3) 0.038(2) Uani 1 1 d . . .
C24 C 0.1863(3) 0.1948(2) 0.7923(2) 0.0253(17) Uani 1 1 d . . .
C25 C -0.0331(3) 0.1579(2) 0.6373(2) 0.0245(17) Uani 1 1 d . . .
C26 C -0.0942(4) 0.1439(2) 0.6322(3) 0.0297(18) Uani 1 1 d . . .
C27 C -0.1147(4) 0.1249(3) 0.5935(3) 0.042(2) Uani 1 1 d . . .
C28 C -0.0758(5) 0.1219(3) 0.5582(3) 0.040(2) Uani 1 1 d . . .
C29 C -0.0138(5) 0.1379(3) 0.5626(3) 0.041(2) Uani 1 1 d . . .
C30 C 0.0060(4) 0.1554(2) 0.6009(3) 0.0331(19) Uani 1 1 d . . .
C31 C -0.0715(3) 0.1989(2) 0.7141(2) 0.0218(15) Uani 1 1 d . . .
C32 C -0.1011(3) 0.1767(2) 0.7480(3) 0.0257(17) Uani 1 1 d . . .
C33 C -0.1561(4) 0.1952(3) 0.7658(3) 0.038(2) Uani 1 1 d . . .
C34 C -0.1791(4) 0.2352(3) 0.7487(3) 0.040(2) Uani 1 1 d . . .
C35 C -0.1503(4) 0.2578(3) 0.7146(3) 0.0334(19) Uani 1 1 d . . .
C36 C -0.0972(3) 0.2389(2) 0.6971(3) 0.0279(17) Uani 1 1 d . . .
C37 C 0.0416(3) 0.1628(2) 0.7750(2) 0.0184(15) Uani 1 1 d . . .
C38 C 0.0364(3) 0.1870(2) 0.8068(2) 0.0196(15) Uani 1 1 d . . .
C39 C 0.0364(3) 0.2164(2) 0.8427(2) 0.0209(16) Uani 1 1 d . . .
C40 C 0.0647(3) 0.2028(2) 0.8833(2) 0.0192(15) Uani 1 1 d . . .
C41 C 0.0917(3) 0.1586(2) 0.8872(2) 0.0227(16) Uani 1 1 d . . .
C42 C 0.1191(4) 0.1458(3) 0.9251(3) 0.0296(18) Uani 1 1 d . . .
C43 C 0.1217(3) 0.1759(2) 0.9611(2) 0.0267(17) Uani 1 1 d . . .
C44 C 0.0951(3) 0.2184(2) 0.9565(2) 0.0258(17) Uani 1 1 d . . .
C45 C 0.0660(3) 0.2330(2) 0.9181(2) 0.0187(15) Uani 1 1 d . . .
C46 C 0.0399(3) 0.2768(2) 0.9149(2) 0.0206(15) Uani 1 1 d . . .
C47 C 0.0115(3) 0.2905(2) 0.8750(2) 0.0210(15) Uani 1 1 d . . .
C48 C -0.0161(3) 0.3347(2) 0.8703(2) 0.0271(17) Uani 1 1 d . . .
C49 C -0.0419(4) 0.3479(2) 0.8317(3) 0.0303(18) Uani 1 1 d . . .
C50 C -0.0461(4) 0.3170(2) 0.7966(2) 0.0282(17) Uani 1 1 d . . .
C51 C -0.0201(3) 0.2744(2) 0.8003(2) 0.0235(16) Uani 1 1 d . . .
C52 C 0.0093(3) 0.2606(2) 0.8391(2) 0.0188(15) Uani 1 1 d . . .
C53 C 0.0399(3) 0.3066(2) 0.9506(2) 0.0228(16) Uani 1 1 d . . .
C54 C 0.0348(3) 0.3328(2) 0.9806(2) 0.0195(15) Uani 1 1 d . . .
C55 C -0.0135(3) 0.4398(2) 1.0313(2) 0.0225(16) Uani 1 1 d . . .
C56 C -0.0006(3) 0.4296(2) 0.9874(2) 0.0250(17) Uani 1 1 d . . .
C57 C 0.0655(4) 0.4232(2) 0.9848(2) 0.0256(17) Uani 1 1 d . . .
C58 C 0.0914(3) 0.4275(2) 1.0264(2) 0.0249(17) Uani 1 1 d . . .
C59 C 0.0433(3) 0.4383(2) 1.0561(2) 0.0235(17) Uani 1 1 d . . .
C60 C -0.0753(4) 0.4566(2) 1.0455(3) 0.035(2) Uani 1 1 d . . .
C61 C -0.0463(4) 0.4318(2) 0.9509(3) 0.037(2) Uani 1 1 d . . .
C62 C 0.1004(4) 0.4171(3) 0.9429(3) 0.038(2) Uani 1 1 d . . .
C63 C 0.1595(4) 0.4302(3) 1.0378(3) 0.037(2) Uani 1 1 d . . .
C64 C 0.0532(4) 0.4522(2) 1.1018(3) 0.0315(19) Uani 1 1 d . . .
C65 C 0.0257(3) 0.2749(2) 1.0773(2) 0.0235(16) Uani 1 1 d . . .
C66 C -0.0312(3) 0.2741(2) 1.0465(2) 0.0229(16) Uani 1 1 d . . .
C67 C 0.1461(3) 0.2958(2) 1.0447(2) 0.0217(15) Uani 1 1 d . . .
C68 C 0.1754(3) 0.3134(2) 1.0088(2) 0.0278(17) Uani 1 1 d . . .
C69 C 0.2301(4) 0.2931(3) 0.9945(3) 0.035(2) Uani 1 1 d . . .
C70 C 0.2525(4) 0.2542(3) 1.0135(3) 0.036(2) Uani 1 1 d . . .
C71 C 0.2220(3) 0.2357(2) 1.0480(3) 0.0320(19) Uani 1 1 d . . .
C72 C 0.1705(4) 0.2572(2) 1.0642(2) 0.0297(18) Uani 1 1 d . . .
C73 C 0.1052(3) 0.3401(2) 1.1190(2) 0.0231(16) Uani 1 1 d . . .
C74 C 0.1681(4) 0.3535(3) 1.1253(3) 0.0307(18) Uani 1 1 d . . .
C75 C 0.1881(4) 0.3722(3) 1.1644(3) 0.037(2) Uani 1 1 d . . .
C76 C 0.1485(4) 0.3773(3) 1.1984(3) 0.039(2) Uani 1 1 d . . .
C77 C 0.0858(4) 0.3625(3) 1.1932(3) 0.036(2) Uani 1 1 d . . .
C78 C 0.0653(4) 0.3446(2) 1.1543(2) 0.0304(18) Uani 1 1 d . . .
C79 C -0.0956(3) 0.3417(2) 1.0923(2) 0.0211(15) Uani 1 1 d . . .
C80 C -0.0776(4) 0.3764(2) 1.1212(2) 0.0279(17) Uani 1 1 d . . .
C81 C -0.1076(4) 0.3813(3) 1.1608(3) 0.036(2) Uani 1 1 d . . .
C82 C -0.1535(4) 0.3511(3) 1.1714(3) 0.037(2) Uani 1 1 d . . .
C83 C -0.1716(4) 0.3165(3) 1.1439(3) 0.0303(18) Uani 1 1 d . . .
C84 C -0.1429(3) 0.3118(2) 1.1044(2) 0.0269(17) Uani 1 1 d . . .
C85 C -0.1195(3) 0.3324(2) 1.0020(2) 0.0192(15) Uani 1 1 d . . .
C86 C -0.1724(3) 0.3577(2) 1.0080(2) 0.0238(16) Uani 1 1 d . . .
C87 C -0.2187(3) 0.3597(2) 0.9766(3) 0.0281(17) Uani 1 1 d . . .
C88 C -0.2135(4) 0.3361(3) 0.9387(3) 0.0316(19) Uani 1 1 d . . .
C89 C -0.1598(3) 0.3103(3) 0.9326(2) 0.0286(17) Uani 1 1 d . . .
C90 C -0.1138(3) 0.3084(2) 0.9646(2) 0.0261(17) Uani 1 1 d . . .
C91 C 0.2585(5) 0.0020(4) 0.3234(4) 0.055(3) Uani 1 1 d . . .
C92 C 0.2842(4) 0.0418(4) 0.3475(4) 0.066(3) Uani 1 1 d . . .
C93 C 0.2711(5) 0.0493(4) 0.3894(4) 0.062(3) Uani 1 1 d . . .
C94 C 0.2324(4) 0.0194(3) 0.4118(4) 0.052(3) Uani 1 1 d . . .
C95 C 0.2071(5) -0.0182(3) 0.3886(4) 0.054(3) Uani 1 1 d . . .
C96 C 0.2205(4) -0.0264(3) 0.3478(4) 0.051(3) Uani 1 1 d . . .
C97 C 0.2723(6) -0.0052(4) 0.2806(4) 0.071(4) Uani 1 1 d . . .
C98 C 0.2481(6) -0.0424(4) 0.2597(4) 0.064(3) Uani 1 1 d . . .
C99 C 0.3087(6) 0.0256(5) 0.2581(4) 0.085(4) Uani 1 1 d . . .
C100 C 0.2186(5) 0.0259(3) 0.4575(4) 0.051(3) Uani 1 1 d . . .
C101 C 0.1823(5) -0.0063(4) 0.4791(4) 0.061(3) Uani 1 1 d . . .
C102 C 0.2437(5) 0.0640(4) 0.4792(4) 0.072(3) Uani 1 1 d . . .
C201 C 0.5271(3) 0.0565(2) 0.5550(2) 0.0238(17) Uani 1 1 d . . .
C202 C 0.4761(3) 0.0659(2) 0.5265(3) 0.0266(18) Uani 1 1 d . . .
C203 C 0.5281(3) 0.1866(2) 0.4477(2) 0.0239(16) Uani 1 1 d . . .
C204 C 0.5641(4) 0.0648(2) 0.4866(2) 0.0258(17) Uani 1 1 d . . .
C205 C 0.5806(3) 0.0553(2) 0.5302(2) 0.0256(17) Uani 1 1 d . . .
C206 C 0.5205(4) 0.0424(3) 0.6010(3) 0.040(2) Uani 1 1 d . . .
C207 C 0.4094(4) 0.0631(3) 0.5390(3) 0.042(2) Uani 1 1 d . . .
C208 C 0.4607(5) 0.0770(3) 0.4433(3) 0.047(2) Uani 1 1 d . . .
C209 C 0.6075(5) 0.0642(3) 0.4490(3) 0.048(3) Uani 1 1 d . . .
C210 C 0.6452(4) 0.0390(3) 0.5441(3) 0.041(2) Uani 1 1 d . . .
C211 C 0.5994(3) 0.2201(2) 0.5451(2) 0.0245(17) Uani 1 1 d . . .
C212 C 0.5455(3) 0.2196(2) 0.5767(2) 0.0248(17) Uani 1 1 d . . .
C213 C 0.6861(3) 0.1617(2) 0.5012(3) 0.0279(18) Uani 1 1 d . . .
C214 C 0.6798(4) 0.1880(3) 0.4640(3) 0.0330(19) Uani 1 1 d . . .
C215 C 0.7232(4) 0.1869(3) 0.4318(3) 0.042(2) Uani 1 1 d . . .
C216 C 0.7772(4) 0.1590(3) 0.4374(3) 0.045(2) Uani 1 1 d . . .
C217 C 0.7824(4) 0.1312(3) 0.4755(3) 0.046(2) Uani 1 1 d . . .
C218 C 0.7382(4) 0.1339(3) 0.5070(3) 0.034(2) Uani 1 1 d . . .
C219 C 0.6662(3) 0.1542(2) 0.5916(2) 0.0243(16) Uani 1 1 d . . .
C220 C 0.7157(4) 0.1831(3) 0.6023(3) 0.0320(19) Uani 1 1 d . . .
C221 C 0.7449(4) 0.1802(3) 0.6420(3) 0.036(2) Uani 1 1 d . . .
C222 C 0.7259(4) 0.1482(3) 0.6729(3) 0.0350(19) Uani 1 1 d . . .
C223 C 0.6763(4) 0.1192(3) 0.6630(3) 0.0350(19) Uani 1 1 d . . .
C224 C 0.6464(4) 0.1221(2) 0.6223(2) 0.0279(17) Uani 1 1 d . . .
C225 C 0.4635(4) 0.1558(2) 0.6169(2) 0.0251(17) Uani 1 1 d . . .
C226 C 0.5036(4) 0.1508(3) 0.6528(3) 0.036(2) Uani 1 1 d . . .
C227 C 0.4832(5) 0.1324(3) 0.6908(3) 0.048(3) Uani 1 1 d . . .
C228 C 0.4222(6) 0.1176(3) 0.6933(3) 0.055(3) Uani 1 1 d . . .
C229 C 0.3799(5) 0.1226(3) 0.6593(3) 0.045(3) Uani 1 1 d . . .
C230 C 0.4010(4) 0.1423(3) 0.6202(3) 0.038(2) Uani 1 1 d . . .
C231 C 0.4229(3) 0.1999(2) 0.5415(2) 0.0229(16) Uani 1 1 d . . .
C232 C 0.4015(3) 0.2406(2) 0.5605(3) 0.0271(18) Uani 1 1 d . . .
C233 C 0.3498(4) 0.2622(3) 0.5437(3) 0.034(2) Uani 1 1 d . . .
C234 C 0.3156(4) 0.2429(3) 0.5089(3) 0.043(2) Uani 1 1 d . . .
C235 C 0.3361(4) 0.2013(3) 0.4912(3) 0.042(2) Uani 1 1 d . . .
C236 C 0.3914(4) 0.1813(3) 0.5072(3) 0.0325(19) Uani 1 1 d . . .
C237 C 0.5317(3) 0.1609(2) 0.4790(2) 0.0204(15) Uani 1 1 d . . .
C238 C 0.4994(3) 0.0704(2) 0.4845(2) 0.0255(17) Uani 1 1 d . . .
C239 C 0.5306(3) 0.2183(2) 0.4133(2) 0.0234(16) Uani 1 1 d . . .
C240 C 0.5043(3) 0.2623(2) 0.4171(2) 0.0214(16) Uani 1 1 d . . .
C241 C 0.4702(4) 0.2742(2) 0.4534(2) 0.0290(18) Uani 1 1 d . . .
C242 C 0.4417(4) 0.3163(3) 0.4565(3) 0.034(2) Uani 1 1 d . . .
C243 C 0.4479(4) 0.3485(3) 0.4241(3) 0.0335(19) Uani 1 1 d . . .
C244 C 0.4812(4) 0.3371(2) 0.3882(3) 0.0300(18) Uani 1 1 d . . .
C245 C 0.5093(3) 0.2948(2) 0.3834(2) 0.0260(17) Uani 1 1 d . . .
C246 C 0.5421(3) 0.2835(2) 0.3454(2) 0.0216(15) Uani 1 1 d . . .
C247 C 0.5690(3) 0.2395(2) 0.3418(2) 0.0245(16) Uani 1 1 d . . .
C248 C 0.6040(3) 0.2273(2) 0.3045(2) 0.0261(17) Uani 1 1 d . . .
C249 C 0.6290(4) 0.1856(3) 0.3003(2) 0.0307(18) Uani 1 1 d . . .
C250 C 0.6212(4) 0.1513(3) 0.3333(3) 0.035(2) Uani 1 1 d . . .
C251 C 0.5892(4) 0.1631(2) 0.3701(2) 0.0279(17) Uani 1 1 d . . .
C252 C 0.5631(3) 0.2063(2) 0.3751(2) 0.0226(16) Uani 1 1 d . . .
C253 C 0.5451(3) 0.3142(2) 0.3110(2) 0.0253(16) Uani 1 1 d . . .
C254 C 0.5414(3) 0.3396(2) 0.2790(2) 0.0245(17) Uani 1 1 d . . .
C255 C 0.4977(3) 0.4339(2) 0.2673(2) 0.0219(16) Uani 1 1 d . . .
C256 C 0.4834(3) 0.4408(2) 0.2228(2) 0.0230(16) Uani 1 1 d . . .
C257 C 0.5402(3) 0.4418(2) 0.2006(2) 0.0242(16) Uani 1 1 d . . .
C258 C 0.5888(4) 0.4358(2) 0.2311(3) 0.0260(17) Uani 1 1 d . . .
C259 C 0.5626(4) 0.4317(2) 0.2724(2) 0.0261(17) Uani 1 1 d . . .
C260 C 0.4498(4) 0.4347(3) 0.3023(3) 0.0330(19) Uani 1 1 d . . .
C261 C 0.4198(4) 0.4534(2) 0.2055(3) 0.0329(19) Uani 1 1 d . . .
C262 C 0.5500(4) 0.4541(2) 0.1536(3) 0.034(2) Uani 1 1 d . . .
C263 C 0.6571(4) 0.4424(3) 0.2217(3) 0.040(2) Uani 1 1 d . . .
C264 C 0.5967(4) 0.4297(3) 0.3154(3) 0.037(2) Uani 1 1 d . . .
C265 C 0.5322(4) 0.2776(2) 0.1815(2) 0.0292(18) Uani 1 1 d . . .
C266 C 0.4787(3) 0.2757(2) 0.2139(3) 0.0256(17) Uani 1 1 d . . .
C267 C 0.6107(4) 0.3446(2) 0.1408(3) 0.0289(19) Uani 1 1 d . . .
C268 C 0.5709(4) 0.3471(3) 0.1053(3) 0.033(2) Uani 1 1 d . . .
C269 C 0.5887(4) 0.3665(3) 0.0666(3) 0.037(2) Uani 1 1 d . . .
C270 C 0.6490(4) 0.3845(3) 0.0638(3) 0.040(2) Uani 1 1 d . . .
C271 C 0.6892(4) 0.3818(3) 0.0993(3) 0.043(2) Uani 1 1 d . . .
C272 C 0.6701(4) 0.3614(3) 0.1378(3) 0.033(2) Uani 1 1 d . . .
C273 C 0.6517(4) 0.3034(3) 0.2177(3) 0.0317(19) Uani 1 1 d . . .
C274 C 0.6757(4) 0.2618(3) 0.1998(3) 0.047(3) Uani 1 1 d . . .
C275 C 0.7297(4) 0.2434(3) 0.2186(3) 0.050(3) Uani 1 1 d . . .
C276 C 0.7631(5) 0.2660(3) 0.2507(4) 0.052(3) Uani 1 1 d . . .
C277 C 0.7420(4) 0.3065(4) 0.2672(3) 0.062(3) Uani 1 1 d . . .
C278 C 0.6830(4) 0.3249(3) 0.2503(3) 0.039(2) Uani 1 1 d . . .
C279 C 0.4059(3) 0.3384(2) 0.1667(2) 0.0226(16) Uani 1 1 d . . .
C280 C 0.3568(3) 0.3095(3) 0.1574(3) 0.0301(18) Uani 1 1 d . . .
C281 C 0.3269(4) 0.3105(3) 0.1177(3) 0.037(2) Uani 1 1 d . . .
C282 C 0.3465(4) 0.3405(3) 0.0851(3) 0.039(2) Uani 1 1 d . . .
C283 C 0.3963(4) 0.3693(3) 0.0943(3) 0.0340(19) Uani 1 1 d . . .
C284 C 0.4250(4) 0.3684(2) 0.1339(3) 0.0314(19) Uani 1 1 d . . .
C285 C 0.3887(3) 0.3311(2) 0.2571(2) 0.0250(17) Uani 1 1 d . . .
C286 C 0.3947(3) 0.3051(3) 0.2939(2) 0.0302(18) Uani 1 1 d . . .
C287 C 0.3501(4) 0.3051(3) 0.3264(3) 0.043(2) Uani 1 1 d . . .
C288 C 0.2972(4) 0.3320(3) 0.3211(3) 0.042(2) Uani 1 1 d . . .
C289 C 0.2896(4) 0.3578(3) 0.2831(3) 0.035(2) Uani 1 1 d . . .
C290 C 0.3334(3) 0.3581(2) 0.2519(3) 0.0280(18) Uani 1 1 d . . .
C291 C 0.7727(4) -0.0039(3) 0.0651(3) 0.044(2) Uani 1 1 d . . .
C292 C 0.8010(4) 0.0222(3) 0.0983(3) 0.049(2) Uani 1 1 d . . .
C293 C 0.7791(4) 0.0215(3) 0.1398(3) 0.047(2) Uani 1 1 d . . .
C294 C 0.7256(4) -0.0072(3) 0.1501(3) 0.049(2) Uani 1 1 d . . .
C295 C 0.7034(4) -0.0354(3) 0.1161(3) 0.044(2) Uani 1 1 d . . .
C296 C 0.7259(4) -0.0334(3) 0.0757(3) 0.048(3) Uani 1 1 d . . .
C297 C 0.7912(5) 0.0027(4) 0.0218(4) 0.057(3) Uani 1 1 d . . .
C298 C 0.7623(5) -0.0223(3) -0.0118(4) 0.053(3) Uani 1 1 d . . .
C299 C 0.8326(5) 0.0365(4) 0.0100(4) 0.068(3) Uani 1 1 d . . .
C300 C 0.7008(4) -0.0066(3) 0.1910(3) 0.040(2) Uani 1 1 d . . .
C301 C 0.6464(5) -0.0301(3) 0.2017(3) 0.054(3) Uani 1 1 d . . .
C302 C 0.7284(5) 0.0207(3) 0.2235(3) 0.044(2) Uani 1 1 d . . .

loop_
_atom_site_aniso_label
_atom_site_aniso_U_11
_atom_site_aniso_U_22
_atom_site_aniso_U_33
_atom_site_aniso_U_23
_atom_site_aniso_U_13
_atom_site_aniso_U_12
Fe1 0.0163(5) 0.0135(5) 0.0188(5) 0.0002(4) -0.0007(4) 0.0007(4)
Fe2 0.0188(5) 0.0142(5) 0.0191(5) -0.0006(4) 0.0010(4) -0.0010(4)
Fe3 0.0187(6) 0.0161(5) 0.0190(5) -0.0011(4) 0.0022(4) -0.0004(4)
Fe4 0.0188(5) 0.0152(5) 0.0192(5) 0.0005(4) 0.0003(4) -0.0004(4)
P1 0.0165(10) 0.0201(9) 0.0189(9) 0.0017(7) -0.0006(7) -0.0009(7)
P2 0.0175(10) 0.0183(8) 0.0196(9) 0.0018(7) -0.0022(7) 0.0015(7)
P3 0.0175(10) 0.0181(9) 0.0220(10) -0.0004(7) -0.0017(8) 0.0004(7)
P4 0.0166(10) 0.0161(8) 0.0186(9) 0.0009(7) -0.0004(7) -0.0004(7)
P5 0.0187(10) 0.0224(9) 0.0207(10) -0.0004(7) 0.0019(8) -0.0019(7)
P6 0.0207(10) 0.0177(8) 0.0191(10) -0.0004(7) 0.0033(8) 0.0020(7)
P7 0.0232(11) 0.0207(9) 0.0256(10) 0.0029(8) 0.0062(8) 0.0049(7)
P8 0.0194(10) 0.0196(9) 0.0201(10) -0.0014(7) 0.0019(8) -0.0021(7)
N1 0.133(11) 0.124(10) 0.104(10) 0.043(8) 0.043(9) -0.006(9)
N2 0.088(8) 0.096(8) 0.070(8) 0.034(7) 0.026(7) 0.032(7)
N3 0.084(8) 0.073(7) 0.146(12) -0.041(7) -0.036(8) 0.009(6)
N4 0.077(7) 0.059(6) 0.095(8) 0.024(6) 0.015(6) -0.005(5)
N5 0.104(10) 0.150(11) 0.091(9) 0.007(8) 0.008(8) -0.073(9)
N6 0.087(8) 0.051(5) 0.078(7) -0.018(5) 0.027(6) -0.014(5)
N7 0.081(7) 0.053(5) 0.055(6) 0.004(4) -0.022(5) -0.004(5)
N8 0.067(6) 0.053(5) 0.051(6) -0.004(4) 0.005(5) -0.010(4)
C1 0.026(4) 0.015(3) 0.029(4) 0.004(3) 0.002(3) -0.003(3)
C2 0.019(4) 0.013(3) 0.035(4) 0.004(3) -0.003(3) -0.004(3)
C3 0.038(5) 0.010(3) 0.027(4) -0.001(3) -0.009(3) 0.006(3)
C4 0.018(4) 0.020(3) 0.034(4) -0.002(3) -0.002(3) 0.002(3)
C5 0.031(4) 0.011(3) 0.024(4) 0.003(3) -0.003(3) 0.003(3)
C6 0.049(6) 0.040(5) 0.030(5) 0.010(4) 0.018(4) -0.003(4)
C7 0.023(4) 0.026(4) 0.064(6) 0.002(4) -0.010(4) -0.004(3)
C8 0.059(6) 0.018(4) 0.031(5) -0.004(3) -0.023(4) 0.003(4)
C9 0.025(5) 0.032(4) 0.051(6) -0.002(4) 0.004(4) 0.011(3)
C10 0.030(5) 0.030(4) 0.038(5) 0.009(4) -0.018(4) -0.001(3)
C11 0.029(4) 0.016(3) 0.028(4) 0.000(3) 0.004(3) 0.000(3)
C12 0.022(4) 0.015(3) 0.027(4) 0.002(3) -0.001(3) -0.003(3)
C13 0.020(4) 0.025(4) 0.023(4) 0.002(3) 0.000(3) -0.001(3)
C14 0.025(4) 0.037(4) 0.021(4) -0.007(3) -0.002(3) 0.001(3)
C15 0.032(5) 0.052(5) 0.028(5) -0.004(4) 0.004(4) 0.008(4)
C16 0.028(5) 0.052(5) 0.033(5) 0.010(4) 0.002(4) 0.007(4)
C17 0.026(5) 0.051(5) 0.034(5) 0.010(4) 0.008(4) 0.001(4)
C18 0.020(4) 0.038(4) 0.031(4) 0.012(4) 0.006(3) 0.000(3)
C19 0.017(4) 0.024(4) 0.026(4) 0.005(3) -0.001(3) -0.008(3)
C20 0.027(4) 0.027(4) 0.027(4) 0.006(3) 0.000(3) -0.005(3)
C21 0.025(4) 0.039(4) 0.031(5) 0.010(4) -0.002(4) -0.005(3)
C22 0.027(5) 0.048(5) 0.040(5) 0.009(4) -0.007(4) 0.000(4)
C23 0.025(5) 0.063(6) 0.027(5) 0.003(4) -0.003(4) -0.015(4)
C24 0.018(4) 0.030(4) 0.028(4) 0.007(3) 0.000(3) -0.008(3)
C25 0.026(4) 0.013(3) 0.034(4) 0.002(3) -0.004(3) 0.004(3)
C26 0.028(4) 0.029(4) 0.031(5) -0.007(3) -0.015(3) 0.003(3)
C27 0.050(6) 0.034(5) 0.041(5) 0.002(4) -0.025(4) 0.001(4)
C28 0.059(6) 0.029(4) 0.032(5) 0.000(4) -0.014(4) 0.001(4)
C29 0.060(6) 0.034(4) 0.030(5) -0.003(4) -0.007(4) 0.012(4)
C30 0.049(6) 0.024(4) 0.026(4) -0.002(3) -0.004(4) 0.011(3)
C31 0.015(4) 0.022(3) 0.028(4) -0.002(3) -0.003(3) 0.001(3)
C32 0.009(4) 0.031(4) 0.038(5) -0.001(3) -0.001(3) 0.000(3)
C33 0.029(5) 0.043(5) 0.042(5) -0.008(4) 0.001(4) 0.008(4)
C34 0.023(5) 0.038(5) 0.058(6) -0.017(4) -0.008(4) 0.014(4)
C35 0.026(5) 0.033(4) 0.042(5) -0.015(4) -0.009(4) 0.010(3)
C36 0.020(4) 0.027(4) 0.036(5) -0.004(3) -0.015(3) 0.001(3)
C37 0.014(4) 0.018(3) 0.023(4) 0.006(3) -0.001(3) 0.000(3)
C38 0.016(4) 0.024(3) 0.019(4) -0.003(3) -0.003(3) 0.001(3)
C39 0.021(4) 0.022(3) 0.020(4) 0.001(3) 0.008(3) -0.001(3)
C40 0.019(4) 0.018(3) 0.021(4) -0.002(3) 0.004(3) -0.003(3)
C41 0.019(4) 0.026(4) 0.022(4) 0.002(3) -0.005(3) 0.002(3)
C42 0.031(5) 0.031(4) 0.026(4) -0.002(3) -0.001(3) -0.003(3)
C43 0.024(4) 0.030(4) 0.026(4) 0.000(3) -0.001(3) 0.002(3)
C44 0.025(4) 0.029(4) 0.024(4) -0.004(3) 0.002(3) -0.002(3)
C45 0.015(4) 0.023(3) 0.017(4) 0.001(3) -0.001(3) -0.004(3)
C46 0.019(4) 0.023(3) 0.019(4) -0.003(3) 0.000(3) 0.002(3)
C47 0.018(4) 0.021(3) 0.025(4) 0.000(3) 0.003(3) -0.001(3)
C48 0.025(4) 0.030(4) 0.027(4) -0.001(3) 0.001(3) -0.001(3)
C49 0.032(5) 0.020(4) 0.039(5) 0.001(3) -0.009(4) 0.003(3)
C50 0.031(5) 0.030(4) 0.024(4) -0.003(3) -0.002(3) 0.004(3)
C51 0.021(4) 0.026(4) 0.023(4) 0.002(3) 0.005(3) 0.002(3)
C52 0.013(4) 0.023(3) 0.020(4) 0.000(3) 0.001(3) -0.004(3)
C53 0.026(4) 0.026(4) 0.017(4) 0.000(3) 0.004(3) 0.000(3)
C54 0.016(4) 0.019(3) 0.023(4) 0.006(3) -0.002(3) -0.003(3)
C55 0.027(4) 0.012(3) 0.028(4) 0.003(3) 0.005(3) 0.005(3)
C56 0.028(4) 0.017(3) 0.030(4) 0.003(3) 0.001(3) 0.002(3)
C57 0.031(4) 0.015(3) 0.031(4) 0.003(3) 0.011(4) -0.004(3)
C58 0.027(4) 0.019(3) 0.030(4) 0.000(3) 0.006(3) -0.005(3)
C59 0.033(4) 0.008(3) 0.029(4) -0.003(3) 0.005(3) -0.006(3)
C60 0.031(5) 0.021(4) 0.053(6) -0.004(4) 0.012(4) 0.008(3)
C61 0.051(6) 0.023(4) 0.037(5) 0.010(4) -0.013(4) 0.007(4)
C62 0.053(6) 0.035(4) 0.028(5) 0.005(4) 0.019(4) -0.002(4)
C63 0.027(5) 0.034(4) 0.051(6) -0.010(4) 0.010(4) -0.014(3)
C64 0.040(5) 0.028(4) 0.027(4) -0.008(3) -0.003(4) -0.006(3)
C65 0.026(4) 0.017(3) 0.027(4) 0.004(3) -0.006(3) -0.007(3)
C66 0.023(4) 0.015(3) 0.031(4) 0.002(3) -0.009(3) 0.001(3)
C67 0.020(4) 0.019(3) 0.026(4) -0.006(3) -0.004(3) 0.000(3)
C68 0.021(4) 0.031(4) 0.031(4) -0.010(3) 0.004(3) -0.003(3)
C69 0.024(5) 0.045(5) 0.036(5) -0.007(4) -0.001(4) 0.001(4)
C70 0.022(4) 0.039(5) 0.046(5) -0.012(4) -0.005(4) 0.008(3)
C71 0.017(4) 0.029(4) 0.050(5) -0.007(4) -0.009(4) 0.000(3)
C72 0.031(5) 0.029(4) 0.029(4) -0.001(3) -0.008(4) 0.006(3)
C73 0.031(4) 0.017(3) 0.022(4) 0.002(3) 0.001(3) 0.002(3)
C74 0.027(4) 0.030(4) 0.035(5) 0.000(3) -0.007(4) -0.006(3)
C75 0.037(5) 0.037(5) 0.037(5) -0.001(4) -0.014(4) -0.007(4)
C76 0.054(6) 0.027(4) 0.036(5) -0.001(4) -0.007(4) 0.000(4)
C77 0.048(6) 0.032(4) 0.026(5) -0.001(3) -0.007(4) 0.005(4)
C78 0.044(5) 0.029(4) 0.018(4) -0.001(3) -0.004(4) -0.001(3)
C79 0.020(4) 0.027(4) 0.017(4) 0.002(3) -0.002(3) 0.006(3)
C80 0.030(4) 0.031(4) 0.022(4) -0.005(3) 0.001(3) 0.003(3)
C81 0.026(5) 0.052(5) 0.030(5) -0.005(4) 0.007(4) 0.004(4)
C82 0.035(5) 0.048(5) 0.030(5) -0.001(4) 0.011(4) 0.008(4)
C83 0.022(4) 0.039(4) 0.030(4) 0.003(4) 0.003(3) -0.001(3)
C84 0.021(4) 0.032(4) 0.028(4) 0.006(3) 0.001(3) -0.003(3)
C85 0.016(4) 0.023(3) 0.018(4) 0.006(3) -0.001(3) -0.005(3)
C86 0.016(4) 0.025(4) 0.030(4) 0.007(3) -0.001(3) 0.001(3)
C87 0.023(4) 0.032(4) 0.030(4) 0.007(3) -0.003(3) -0.004(3)
C88 0.036(5) 0.036(4) 0.023(4) 0.006(3) 0.003(4) -0.006(4)
C89 0.019(4) 0.038(4) 0.029(4) -0.001(3) 0.000(3) -0.003(3)
C90 0.022(4) 0.032(4) 0.025(4) -0.004(3) -0.005(3) 0.000(3)
C91 0.042(6) 0.064(7) 0.059(7) 0.020(6) 0.001(5) 0.023(5)
C92 0.027(6) 0.070(7) 0.101(10) 0.036(7) 0.008(6) 0.004(5)
C93 0.041(6) 0.070(7) 0.075(8) 0.010(6) 0.004(6) -0.005(5)
C94 0.033(6) 0.035(5) 0.087(8) 0.003(5) -0.003(5) 0.001(4)
C95 0.043(6) 0.052(6) 0.068(8) 0.002(5) -0.009(5) 0.011(5)
C96 0.026(5) 0.049(6) 0.078(8) 0.012(5) 0.009(5) 0.012(4)
C97 0.068(8) 0.068(8) 0.078(9) 0.036(7) 0.010(7) 0.027(6)
C98 0.068(8) 0.046(7) 0.077(9) 0.015(6) -0.009(7) 0.017(6)
C99 0.061(8) 0.104(10) 0.090(10) 0.052(8) 0.022(7) 0.010(7)
C100 0.048(6) 0.039(5) 0.066(7) -0.008(5) -0.006(5) 0.000(4)
C101 0.069(8) 0.058(7) 0.057(7) 0.005(6) 0.004(6) 0.008(6)
C102 0.053(7) 0.068(8) 0.093(10) -0.008(7) -0.009(7) 0.011(6)
C201 0.028(4) 0.012(3) 0.031(4) 0.000(3) 0.005(3) -0.001(3)
C202 0.025(4) 0.014(3) 0.040(5) -0.003(3) 0.005(4) -0.006(3)
C203 0.023(4) 0.030(4) 0.018(4) -0.003(3) 0.002(3) -0.004(3)
C204 0.034(5) 0.019(3) 0.025(4) -0.003(3) 0.006(3) 0.000(3)
C205 0.030(4) 0.015(3) 0.032(4) -0.004(3) 0.005(3) 0.003(3)
C206 0.071(7) 0.024(4) 0.026(5) 0.002(3) 0.018(4) -0.006(4)
C207 0.030(5) 0.035(5) 0.061(6) -0.007(4) 0.007(4) -0.021(4)
C208 0.065(7) 0.035(5) 0.042(6) -0.009(4) -0.010(5) -0.004(4)
C209 0.077(7) 0.025(4) 0.045(6) -0.006(4) 0.040(5) -0.001(4)
C210 0.036(5) 0.024(4) 0.064(6) -0.004(4) 0.004(5) 0.009(3)
C211 0.025(4) 0.022(4) 0.027(4) -0.002(3) 0.006(3) -0.004(3)
C212 0.019(4) 0.023(4) 0.033(4) -0.003(3) 0.005(3) -0.003(3)
C213 0.023(4) 0.032(4) 0.029(4) -0.008(3) 0.005(3) -0.008(3)
C214 0.029(5) 0.043(5) 0.027(4) 0.000(4) 0.005(4) -0.011(4)
C215 0.022(5) 0.069(6) 0.035(5) -0.005(4) 0.006(4) -0.010(4)
C216 0.035(5) 0.070(6) 0.029(5) 0.004(4) 0.005(4) 0.000(4)
C217 0.033(5) 0.059(6) 0.047(6) -0.013(5) 0.016(5) -0.008(4)
C218 0.023(4) 0.043(5) 0.037(5) -0.009(4) 0.006(4) -0.007(3)
C219 0.018(4) 0.031(4) 0.023(4) -0.004(3) -0.002(3) -0.004(3)
C220 0.029(5) 0.039(4) 0.029(4) -0.007(4) 0.004(4) 0.001(3)
C221 0.016(4) 0.049(5) 0.042(5) -0.007(4) -0.006(4) 0.005(3)
C222 0.036(5) 0.041(5) 0.027(5) -0.008(4) -0.010(4) 0.011(4)
C223 0.033(5) 0.039(5) 0.033(5) -0.003(4) 0.000(4) 0.004(4)
C224 0.030(4) 0.033(4) 0.020(4) 0.001(3) 0.004(3) 0.009(3)
C225 0.035(5) 0.016(3) 0.025(4) -0.003(3) 0.013(4) 0.001(3)
C226 0.058(6) 0.031(4) 0.020(4) -0.003(3) 0.008(4) 0.018(4)
C227 0.075(8) 0.037(5) 0.033(5) 0.001(4) 0.014(5) 0.017(5)
C228 0.093(9) 0.031(5) 0.042(6) 0.008(4) 0.040(6) 0.011(5)
C229 0.070(7) 0.036(5) 0.030(5) 0.004(4) 0.022(5) 0.002(4)
C230 0.044(5) 0.031(4) 0.040(5) 0.002(4) 0.029(4) 0.001(4)
C231 0.022(4) 0.024(4) 0.023(4) 0.003(3) 0.006(3) -0.003(3)
C232 0.021(4) 0.023(4) 0.038(5) 0.008(3) 0.010(3) 0.003(3)
C233 0.018(4) 0.031(4) 0.054(6) -0.001(4) 0.012(4) 0.003(3)
C234 0.029(5) 0.044(5) 0.055(6) 0.015(5) 0.011(4) 0.002(4)
C235 0.026(5) 0.051(5) 0.048(6) 0.011(4) -0.001(4) 0.012(4)
C236 0.031(5) 0.035(4) 0.032(5) 0.004(4) 0.006(4) 0.001(3)
C237 0.019(4) 0.019(3) 0.023(4) -0.002(3) 0.003(3) -0.007(3)
C238 0.029(4) 0.018(3) 0.029(4) -0.007(3) -0.005(3) 0.005(3)
C239 0.027(4) 0.025(4) 0.018(4) -0.001(3) 0.003(3) -0.007(3)
C240 0.023(4) 0.019(3) 0.022(4) -0.001(3) 0.002(3) -0.003(3)
C241 0.034(5) 0.034(4) 0.019(4) -0.002(3) 0.006(3) 0.001(3)
C242 0.045(5) 0.030(4) 0.026(4) -0.001(3) 0.009(4) 0.000(4)
C243 0.035(5) 0.031(4) 0.034(5) 0.005(4) 0.000(4) 0.002(3)
C244 0.029(5) 0.030(4) 0.031(5) 0.004(3) 0.007(4) 0.001(3)
C245 0.028(4) 0.023(4) 0.027(4) 0.004(3) 0.000(3) -0.002(3)
C246 0.023(4) 0.023(4) 0.018(4) 0.005(3) -0.003(3) 0.002(3)
C247 0.023(4) 0.026(4) 0.025(4) 0.003(3) -0.002(3) -0.009(3)
C248 0.026(4) 0.033(4) 0.020(4) 0.002(3) 0.004(3) -0.004(3)
C249 0.036(5) 0.032(4) 0.024(4) 0.003(3) 0.002(4) -0.002(3)
C250 0.043(5) 0.036(4) 0.027(4) -0.001(4) 0.009(4) 0.003(4)
C251 0.034(5) 0.029(4) 0.021(4) 0.002(3) 0.002(3) -0.001(3)
C252 0.029(4) 0.023(4) 0.016(4) -0.002(3) 0.000(3) -0.005(3)
C253 0.029(4) 0.029(4) 0.018(4) -0.001(3) -0.002(3) -0.007(3)
C254 0.019(4) 0.027(4) 0.027(4) -0.004(3) 0.003(3) 0.006(3)
C255 0.024(4) 0.016(3) 0.025(4) 0.000(3) -0.001(3) 0.002(3)
C256 0.027(4) 0.010(3) 0.032(4) -0.002(3) -0.003(3) 0.000(3)
C257 0.025(4) 0.017(3) 0.030(4) -0.001(3) 0.001(3) 0.000(3)
C258 0.030(4) 0.015(3) 0.033(4) 0.000(3) 0.000(3) -0.009(3)
C259 0.027(4) 0.021(4) 0.030(4) 0.002(3) -0.004(3) -0.006(3)
C260 0.039(5) 0.029(4) 0.031(5) -0.005(3) 0.009(4) -0.001(3)
C261 0.029(5) 0.028(4) 0.041(5) -0.007(4) -0.002(4) 0.006(3)
C262 0.050(6) 0.023(4) 0.029(5) 0.003(3) 0.007(4) -0.005(3)
C263 0.025(5) 0.038(5) 0.058(6) -0.001(4) 0.011(4) -0.010(4)
C264 0.042(5) 0.039(5) 0.029(5) -0.003(4) -0.012(4) -0.009(4)
C265 0.037(5) 0.021(4) 0.030(4) -0.006(3) 0.009(4) -0.005(3)
C266 0.027(4) 0.015(3) 0.035(4) -0.002(3) 0.004(3) -0.002(3)
C267 0.034(5) 0.021(4) 0.032(5) -0.001(3) 0.014(4) 0.007(3)
C268 0.049(6) 0.029(4) 0.021(4) -0.001(3) 0.008(4) 0.020(4)
C269 0.039(5) 0.034(4) 0.039(5) 0.003(4) 0.011(4) 0.008(4)
C270 0.049(6) 0.034(4) 0.037(5) 0.002(4) 0.009(4) 0.002(4)
C271 0.041(6) 0.049(5) 0.040(5) 0.007(4) 0.013(5) 0.005(4)
C272 0.022(4) 0.034(4) 0.042(5) 0.002(4) 0.014(4) 0.004(3)
C273 0.025(4) 0.039(4) 0.032(5) 0.017(4) 0.009(4) 0.007(3)
C274 0.046(6) 0.043(5) 0.053(6) 0.024(4) 0.029(5) 0.017(4)
C275 0.031(5) 0.062(6) 0.057(7) 0.020(5) 0.025(5) 0.022(5)
C276 0.039(6) 0.050(6) 0.068(7) 0.030(5) 0.024(5) 0.022(5)
C277 0.032(6) 0.098(9) 0.057(7) 0.040(6) -0.008(5) -0.011(5)
C278 0.018(4) 0.051(5) 0.049(6) 0.022(4) -0.001(4) 0.002(4)
C279 0.018(4) 0.030(4) 0.020(4) -0.006(3) 0.000(3) 0.000(3)
C280 0.020(4) 0.033(4) 0.037(5) -0.004(4) -0.001(4) -0.011(3)
C281 0.028(5) 0.044(5) 0.040(5) -0.014(4) -0.007(4) 0.001(4)
C282 0.037(5) 0.050(5) 0.030(5) -0.015(4) -0.008(4) 0.010(4)
C283 0.032(5) 0.043(5) 0.028(5) -0.003(4) -0.008(4) 0.007(4)
C284 0.032(5) 0.029(4) 0.033(5) -0.003(3) 0.005(4) 0.005(3)
C285 0.023(4) 0.026(4) 0.026(4) -0.001(3) 0.003(3) -0.011(3)
C286 0.019(4) 0.044(5) 0.027(4) 0.000(4) -0.002(3) -0.008(3)
C287 0.040(6) 0.064(6) 0.027(5) 0.009(4) 0.003(4) -0.016(5)
C288 0.035(5) 0.057(6) 0.036(5) -0.014(4) 0.011(4) -0.006(4)
C289 0.035(5) 0.034(4) 0.036(5) -0.013(4) 0.006(4) -0.002(4)
C290 0.022(4) 0.027(4) 0.035(5) -0.009(3) 0.006(3) -0.006(3)
C291 0.032(5) 0.043(5) 0.056(6) -0.005(5) 0.002(5) 0.010(4)
C292 0.033(5) 0.053(6) 0.061(7) 0.007(5) -0.003(5) 0.003(4)
C293 0.032(5) 0.032(5) 0.077(7) 0.009(5) -0.016(5) 0.008(4)
C294 0.037(6) 0.041(5) 0.066(7) 0.010(5) -0.017(5) 0.010(4)
C295 0.041(6) 0.032(5) 0.058(7) -0.008(4) -0.012(5) -0.003(4)
C296 0.050(6) 0.031(5) 0.064(7) 0.000(4) 0.013(5) 0.003(4)
C297 0.047(6) 0.065(7) 0.058(7) -0.011(6) 0.004(5) 0.004(5)
C298 0.043(6) 0.041(5) 0.077(8) -0.006(5) 0.019(6) 0.004(4)
C299 0.061(8) 0.075(8) 0.067(8) 0.002(6) -0.001(6) -0.029(6)
C300 0.035(5) 0.033(4) 0.051(6) 0.008(4) -0.002(4) -0.002(4)
C301 0.067(8) 0.041(5) 0.055(7) -0.009(5) -0.011(6) 0.008(5)
C302 0.052(6) 0.030(5) 0.050(6) 0.004(4) -0.014(5) -0.004(4)

loop_
_geom_bond_atom_site_label_1
_geom_bond_atom_site_label_2
_geom_bond_distance
_geom_bond_site_symmetry_2
_geom_bond_publ_flag
Fe1 C37 1.851(7) . ?
Fe1 C2 2.117(6) . ?
Fe1 C1 2.130(6) . ?
Fe1 C5 2.132(7) . ?
Fe1 C3 2.138(7) . ?
Fe1 C4 2.151(7) . ?
Fe1 P2 2.194(2) . ?
Fe1 P1 2.2007(19) . ?
Fe2 C54 1.852(7) . ?
Fe2 C58 2.108(7) . ?
Fe2 C57 2.118(6) . ?
Fe2 C56 2.121(7) . ?
Fe2 C55 2.154(6) . ?
Fe2 C59 2.155(6) . ?
Fe2 P3 2.195(2) . ?
Fe2 P4 2.2062(19) . ?
Fe3 C237 1.837(7) . ?
Fe3 C204 2.112(7) . ?
Fe3 C238 2.126(7) . ?
Fe3 C202 2.138(7) . ?
Fe3 C205 2.143(7) . ?
Fe3 C201 2.155(7) . ?
Fe3 P6 2.1987(19) . ?
Fe3 P5 2.205(2) . ?
Fe4 C254 1.840(8) . ?
Fe4 C255 2.103(7) . ?
Fe4 C259 2.123(7) . ?
Fe4 C258 2.128(7) . ?
Fe4 C256 2.135(7) . ?
Fe4 C257 2.146(7) . ?
Fe4 P7 2.2006(19) . ?
Fe4 P8 2.211(2) . ?
P1 C19 1.819(8) . ?
P1 C13 1.830(7) . ?
P1 C11 1.842(7) . ?
P2 C31 1.830(7) . ?
P2 C25 1.832(8) . ?
P2 C12 1.864(7) . ?
P3 C73 1.808(8) . ?
P3 C67 1.839(7) . ?
P3 C65 1.855(7) . ?
P4 C79 1.819(7) . ?
P4 C85 1.833(8) . ?
P4 C66 1.841(7) . ?
P5 C219 1.831(8) . ?
P5 C213 1.829(7) . ?
P5 C211 1.834(7) . ?
P6 C225 1.830(7) . ?
P6 C231 1.829(8) . ?
P6 C212 1.862(7) . ?
P7 C273 1.810(8) . ?
P7 C267 1.847(7) . ?
P7 C265 1.883(7) . ?
P8 C285 1.813(7) . ?
P8 C266 1.838(7) . ?
P8 C279 1.834(8) . ?
N1 C99 1.199(14) . ?
N2 C98 1.132(15) . ?
N3 C102 1.182(14) . ?
N4 C101 1.079(12) . ?
N5 C299 1.172(13) . ?
N6 C298 1.189(14) . ?
N7 C302 1.155(12) . ?
N8 C301 1.218(12) . ?
C1 C5 1.421(10) . ?
C1 C2 1.424(10) . ?
C1 C6 1.526(10) . ?
C2 C3 1.424(10) . ?
C2 C7 1.500(11) . ?
C3 C4 1.402(10) . ?
C3 C8 1.515(10) . ?
C4 C5 1.427(10) . ?
C4 C9 1.530(10) . ?
C5 C10 1.512(10) . ?
C11 C12 1.545(11) . ?
C13 C14 1.377(10) . ?
C13 C18 1.416(10) . ?
C14 C15 1.411(10) . ?
C15 C16 1.398(12) . ?
C16 C17 1.405(12) . ?
C17 C18 1.389(10) . ?
C19 C20 1.385(10) . ?
C19 C24 1.414(10) . ?
C20 C21 1.403(11) . ?
C21 C22 1.444(12) . ?
C22 C23 1.397(12) . ?
C23 C24 1.423(11) . ?
C25 C26 1.390(10) . ?
C25 C30 1.425(10) . ?
C26 C27 1.390(11) . ?
C27 C28 1.397(12) . ?
C28 C29 1.425(13) . ?
C29 C30 1.357(11) . ?
C31 C36 1.402(10) . ?
C31 C32 1.403(10) . ?
C32 C33 1.427(10) . ?
C33 C34 1.381(12) . ?
C34 C35 1.407(12) . ?
C35 C36 1.394(10) . ?
C37 C38 1.225(9) . ?
C38 C39 1.413(9) . ?
C39 C52 1.431(9) . ?
C39 C40 1.450(10) . ?
C40 C45 1.401(9) . ?
C40 C41 1.431(9) . ?
C41 C42 1.362(10) . ?
C42 C43 1.427(10) . ?
C43 C44 1.383(10) . ?
C44 C45 1.408(10) . ?
C45 C46 1.410(9) . ?
C46 C53 1.415(9) . ?
C46 C47 1.430(10) . ?
C47 C52 1.422(9) . ?
C47 C48 1.438(10) . ?
C48 C49 1.371(11) . ?
C49 C50 1.425(11) . ?
C50 C51 1.376(10) . ?
C51 C52 1.412(10) . ?
C53 C54 1.217(9) . ?
C55 C56 1.432(10) . ?
C55 C59 1.437(11) . ?
C55 C60 1.497(10) . ?
C56 C57 1.443(10) . ?
C56 C61 1.491(11) . ?
C57 C58 1.406(11) . ?
C57 C62 1.527(9) . ?
C58 C59 1.437(9) . ?
C58 C63 1.511(11) . ?
C59 C64 1.493(10) . ?
C65 C66 1.544(10) . ?
C67 C72 1.387(10) . ?
C67 C68 1.394(10) . ?
C68 C69 1.405(10) . ?
C69 C70 1.371(11) . ?
C70 C71 1.382(11) . ?
C71 C72 1.383(10) . ?
C73 C78 1.414(10) . ?
C73 C74 1.424(11) . ?
C74 C75 1.397(11) . ?
C75 C76 1.379(12) . ?
C76 C77 1.429(12) . ?
C77 C78 1.386(11) . ?
C79 C84 1.406(10) . ?
C79 C80 1.412(10) . ?
C80 C81 1.409(10) . ?
C81 C82 1.376(11) . ?
C82 C83 1.380(12) . ?
C83 C84 1.395(10) . ?
C85 C90 1.370(10) . ?
C85 C86 1.381(9) . ?
C86 C87 1.386(10) . ?
C87 C88 1.375(11) . ?
C88 C89 1.401(11) . ?
C89 C90 1.395(11) . ?
C91 C97 1.386(15) . ?
C91 C96 1.404(13) . ?
C91 C92 1.494(16) . ?
C92 C93 1.355(16) . ?
C93 C94 1.408(13) . ?
C94 C95 1.425(14) . ?
C94 C100 1.469(14) . ?
C95 C96 1.327(14) . ?
C97 C98 1.371(17) . ?
C97 C99 1.398(15) . ?
C100 C101 1.410(14) . ?
C100 C102 1.412(15) . ?
C201 C205 1.402(9) . ?
C201 C202 1.430(11) . ?
C201 C206 1.496(10) . ?
C202 C238 1.414(10) . ?
C202 C207 1.501(10) . ?
C203 C237 1.232(10) . ?
C203 C239 1.422(10) . ?
C204 C238 1.406(11) . ?
C204 C205 1.424(11) . ?
C204 C209 1.512(9) . ?
C205 C210 1.530(11) . ?
C208 C238 1.531(12) . ?
C211 C212 1.537(9) . ?
C213 C214 1.397(11) . ?
C213 C218 1.399(11) . ?
C214 C215 1.383(10) . ?
C215 C216 1.435(13) . ?
C216 C217 1.442(13) . ?
C217 C218 1.383(10) . ?
C219 C220 1.404(10) . ?
C219 C224 1.416(10) . ?
C220 C221 1.378(12) . ?
C221 C222 1.411(12) . ?
C222 C223 1.401(12) . ?
C223 C224 1.411(11) . ?
C225 C230 1.413(11) . ?
C225 C226 1.410(12) . ?
C226 C227 1.378(11) . ?
C227 C228 1.393(15) . ?
C228 C229 1.390(15) . ?
C229 C230 1.428(10) . ?
C231 C236 1.369(11) . ?
C231 C232 1.416(9) . ?
C232 C233 1.382(11) . ?
C233 C234 1.419(13) . ?
C234 C235 1.417(12) . ?
C235 C236 1.416(12) . ?
C239 C240 1.419(9) . ?
C239 C252 1.435(9) . ?
C240 C241 1.405(9) . ?
C240 C245 1.425(9) . ?
C241 C242 1.389(10) . ?
C242 C243 1.389(10) . ?
C243 C244 1.381(10) . ?
C244 C245 1.395(10) . ?
C245 C246 1.428(9) . ?
C246 C253 1.403(9) . ?
C246 C247 1.423(9) . ?
C247 C248 1.441(9) . ?
C247 C252 1.431(9) . ?
C248 C249 1.346(10) . ?
C249 C250 1.452(10) . ?
C250 C251 1.392(10) . ?
C251 C252 1.401(10) . ?
C253 C254 1.245(10) . ?
C255 C259 1.411(10) . ?
C255 C256 1.427(10) . ?
C255 C260 1.515(9) . ?
C256 C257 1.419(10) . ?
C256 C261 1.511(11) . ?
C257 C258 1.414(11) . ?
C257 C262 1.522(10) . ?
C258 C259 1.417(10) . ?
C258 C263 1.522(10) . ?
C259 C264 1.516(11) . ?
C265 C266 1.550(9) . ?
C267 C272 1.380(11) . ?
C267 C268 1.388(12) . ?
C268 C269 1.392(10) . ?
C269 C270 1.411(12) . ?
C270 C271 1.394(13) . ?
C271 C272 1.410(11) . ?
C273 C278 1.366(12) . ?
C273 C274 1.444(11) . ?
C274 C275 1.405(13) . ?
C275 C276 1.390(15) . ?
C276 C277 1.379(14) . ?
C277 C278 1.473(13) . ?
C279 C280 1.387(10) . ?
C279 C284 1.415(10) . ?
C280 C281 1.383(11) . ?
C281 C282 1.414(12) . ?
C282 C283 1.394(12) . ?
C283 C284 1.371(11) . ?
C285 C286 1.380(11) . ?
C285 C290 1.441(10) . ?
C286 C287 1.408(10) . ?
C287 C288 1.398(13) . ?
C288 C289 1.411(12) . ?
C289 C290 1.369(10) . ?
C291 C296 1.379(12) . ?
C291 C297 1.424(13) . ?
C291 C292 1.418(13) . ?
C292 C293 1.381(13) . ?
C293 C294 1.470(13) . ?
C294 C300 1.389(13) . ?
C294 C295 1.421(13) . ?
C295 C296 1.357(12) . ?
C297 C299 1.392(14) . ?
C297 C298 1.413(15) . ?
C300 C301 1.407(13) . ?
C300 C302 1.415(13) . ?
